data_7152088
loop_
_publ_author_name
'Lemouchi, Cyprien'
'Simonov, Sergey'
'Zorina, Leokadiya'
'Gautier, Christelle'
'Hudhomme, Pi\'etrick'
'Batail, Patrick'

_publ_section_title
;
 Amino acid derivatives of perylenediimide and their N-HO peptide bond
 dipoles-templated solid state assembly into stacks.
;
_journal_issue 23
_journal_name_full 'Organic &amp; biomolecular chemistry'
_journal_page_first 8096
_journal_page_last 8101
_journal_paper_doi 10.1039/c1ob06213a
_journal_volume 9
_journal_year 2011
_chemical_absolute_configuration rm
_chemical_compound_source 'synthesis as described'
_chemical_formula_moiety 'C38 H28 Cl4 N4 O10'
_chemical_formula_sum 'C38 H28 Cl4 N4 O10'
_chemical_formula_weight 842.44
_chemical_name_systematic
;
?
;
_space_group_IT_number 1
_symmetry_cell_setting triclinic
_symmetry_space_group_name_Hall 'P 1'
_symmetry_space_group_name_H-M 'P 1'
_atom_sites_solution_hydrogens geom
_atom_sites_solution_primary direct
_atom_sites_solution_secondary difmap
_audit_creation_method SHELXL-97
_cell_angle_alpha 74.10(2)
_cell_angle_beta 81.31(2)
_cell_angle_gamma 81.28(2)
_cell_formula_units_Z 2
_cell_length_a 9.978(3)
_cell_length_b 10.704(3)
_cell_length_c 17.817(6)
_cell_measurement_temperature 150(1)
_cell_measurement_theta_max 28
_cell_measurement_theta_min 2
_cell_volume 1796.9(10)
_computing_cell_refinement 'Dirax/lsq (Duisenberg & Schreurs, 1989-2000)'
_computing_data_collection 'Collect (Nonius BV, 1997-2000)'
_computing_data_reduction 'EvalCCD (Duisenberg & Schreurs 1990-2000)'
_computing_molecular_graphics 'DIAMOND 3.1 (Crystal Impact GbR 2005)'
_computing_publication_material 'WinGX publication routines (Farrugia, 1999)'
_computing_structure_refinement 'SHELXL-97 (Sheldrick, 1997)'
_computing_structure_solution 'SHELXS-97 (Sheldrick, 1997)'
_diffrn_ambient_temperature 150(1)
_diffrn_detector_area_resol_mean 9
_diffrn_measured_fraction_theta_full 0.981
_diffrn_measured_fraction_theta_max 0.966
_diffrn_measurement_device '\k-geometry diffractometer'
_diffrn_measurement_device_type 'Bruker Nonius KappaCCD'
_diffrn_measurement_method 'combined \f and \w-scans'
_diffrn_radiation_monochromator graphite
_diffrn_radiation_source 'fine-focus sealed tube'
_diffrn_radiation_type MoK\a
_diffrn_radiation_wavelength 0.71073
_diffrn_reflns_av_R_equivalents 0.0668
_diffrn_reflns_av_sigmaI/netI 0.1399
_diffrn_reflns_limit_h_max 11
_diffrn_reflns_limit_h_min -13
_diffrn_reflns_limit_k_max 13
_diffrn_reflns_limit_k_min -14
_diffrn_reflns_limit_l_max 23
_diffrn_reflns_limit_l_min -23
_diffrn_reflns_number 16721
_diffrn_reflns_theta_full 25.25
_diffrn_reflns_theta_max 28.00
_diffrn_reflns_theta_min 2.08
_exptl_absorpt_coefficient_mu 0.397
_exptl_absorpt_correction_T_max 1.00
_exptl_absorpt_correction_T_min 0.75
_exptl_absorpt_correction_type multi-scan
_exptl_absorpt_process_details sadabs
_exptl_crystal_colour orange
_exptl_crystal_density_diffrn 1.557
_exptl_crystal_density_method 'not measured'
_exptl_crystal_description plate
_exptl_crystal_F_000 864
_exptl_crystal_size_max 0.15
_exptl_crystal_size_mid 0.07
_exptl_crystal_size_min 0.015
_refine_diff_density_max 0.426
_refine_diff_density_min -0.423
_refine_diff_density_rms 0.097
_refine_ls_abs_structure_details 'Flack H D (1983), Acta Cryst. A39, 876-881'
_refine_ls_abs_structure_Flack -0.05(8)
_refine_ls_extinction_method none
_refine_ls_goodness_of_fit_ref 1.015
_refine_ls_hydrogen_treatment constr
_refine_ls_matrix_type full
_refine_ls_number_parameters 885
_refine_ls_number_reflns 11506
_refine_ls_number_restraints 19
_refine_ls_restrained_S_all 1.014
_refine_ls_R_factor_all 0.1485
_refine_ls_R_factor_gt 0.0713
_refine_ls_shift/su_max 0.004
_refine_ls_shift/su_mean 0.000
_refine_ls_structure_factor_coef Fsqd
_refine_ls_weighting_details 'calc w=1/[\s^2^(Fo^2^)+(0.0428P)^2^+0.0000P] where P=(Fo^2^+2Fc^2^)/3'
_refine_ls_weighting_scheme calc
_refine_ls_wR_factor_gt 0.1169
_refine_ls_wR_factor_ref 0.1354
_reflns_number_gt 6817
_reflns_number_total 11506
_reflns_threshold_expression >2\s(I)
_cod_data_source_file c1ob06213a.txt
_cod_data_source_block PDI-Cl4-[Gly-Ala(OEt)]2-150K
_cod_original_cell_volume 1796.9(9)
_cod_database_code 7152088

loop_
_symmetry_equiv_pos_as_xyz
'x, y, z'

loop_
_atom_site_label
_atom_site_type_symbol
_atom_site_fract_x
_atom_site_fract_y
_atom_site_fract_z
_atom_site_U_iso_or_equiv
_atom_site_adp_type
_atom_site_occupancy
_atom_site_symmetry_multiplicity
_atom_site_calc_flag
_atom_site_refinement_flags
_atom_site_disorder_assembly
_atom_site_disorder_group
Cl1 Cl 0.9777(3) 0.9286(2) 0.37537(13) 0.0339(7) Uani 1 1 d . . .
Cl2 Cl 0.8961(2) 0.6243(2) 0.02979(13) 0.0229(6) Uani 1 1 d . . .
C1 C 0.9227(10) 0.8415(8) 0.2534(5) 0.0169(8) Uani 1 1 d . . .
C2 C 0.9437(10) 0.7161(8) 0.1513(5) 0.0177(8) Uani 1 1 d . . .
C3 C 0.9048(10) 0.8322(8) 0.3327(5) 0.0197(9) Uani 1 1 d . . .
C4 C 0.8935(10) 0.7323(8) 0.2297(5) 0.0176(8) Uani 1 1 d . . .
C5 C 0.8813(10) 0.6239(8) 0.1283(5) 0.0190(9) Uani 1 1 d . . .
C6 C 0.8332(10) 0.7354(9) 0.3859(6) 0.025(2) Uani 1 1 d . . .
H6 H 0.8219 0.7330 0.4391 0.030 Uiso 1 1 calc R . .
C7 C 0.8128(10) 0.6423(8) 0.2808(5) 0.0183(8) Uani 1 1 d . . .
C8 C 0.7968(10) 0.5432(8) 0.1784(5) 0.0197(9) Uani 1 1 d . . .
H8 H 0.7606 0.4834 0.1602 0.024 Uiso 1 1 calc R . .
C9 C 0.7787(11) 0.6430(9) 0.3616(5) 0.0221(10) Uani 1 1 d . . .
C10 C 0.7627(10) 0.5470(8) 0.2556(5) 0.0180(8) Uani 1 1 d . . .
C11 C 0.7043(11) 0.5455(9) 0.4178(6) 0.027(2) Uani 1 1 d . . .
C12 C 0.6701(11) 0.4587(9) 0.3075(6) 0.0226(9) Uani 1 1 d . . .
N1 N 0.6455(9) 0.4639(7) 0.3855(5) 0.026(2) Uani 1 1 d . . .
O1 O 0.6848(7) 0.5377(6) 0.4876(4) 0.0389(19) Uani 1 1 d . . .
O2 O 0.6130(7) 0.3833(6) 0.2856(4) 0.0289(18) Uani 1 1 d . . .
C13 C 0.5537(12) 0.3705(9) 0.4375(6) 0.038(3) Uani 1 1 d . . .
H13A H 0.4658 0.3853 0.4176 0.046 Uiso 1 1 calc R . .
H13B H 0.5394 0.3834 0.4901 0.046 Uiso 1 1 calc R . .
C14 C 0.6192(13) 0.2319(10) 0.4397(6) 0.030(3) Uani 1 1 d . . .
O3 O 0.7426(9) 0.1966(7) 0.4354(4) 0.040(2) Uani 1 1 d . . .
N2 N 0.5257(10) 0.1465(8) 0.4513(5) 0.044(3) Uani 1 1 d . . .
H2 H 0.4403 0.1740 0.4574 0.052 Uiso 1 1 calc R . .
C15 C 0.5672(12) 0.0097(9) 0.4535(6) 0.0353(12) Uani 1 1 d . A .
H15 H 0.6429 0.0057 0.4119 0.042 Uiso 1 1 calc R . .
C16 C 0.6157(14) -0.0691(10) 0.5292(6) 0.048(2) Uani 1 1 d . . .
H16A H 0.5486 -0.0561 0.5719 0.072 Uiso 1 1 calc R . .
H16B H 0.7001 -0.0418 0.5349 0.072 Uiso 1 1 calc R . .
H16C H 0.6296 -0.1600 0.5297 0.072 Uiso 1 1 calc R . .
C17 C 0.4531(14) -0.0502(10) 0.4362(8) 0.053(3) Uani 1 1 d D . .
O4A O 0.3357(16) 0.011(2) 0.4219(10) 0.077(4) Uani 0.60 1 d PDU A 1
O5A O 0.491(2) -0.1687(11) 0.4316(15) 0.064(6) Uani 0.60 1 d PD A 1
C18A C 0.390(3) -0.245(2) 0.4169(11) 0.082(5) Uani 0.60 1 d PD A 1
H18A H 0.3261 -0.1878 0.3827 0.099 Uiso 0.60 1 calc PR A 1
H18B H 0.4353 -0.3120 0.3917 0.099 Uiso 0.60 1 calc PR A 1
C19A C 0.319(2) -0.303(2) 0.4903(11) 0.082(5) Uani 0.60 1 d PD A 1
H19A H 0.2489 -0.3483 0.4824 0.123 Uiso 0.60 1 calc PR A 1
H19B H 0.2787 -0.2358 0.5161 0.123 Uiso 0.60 1 calc PR A 1
H19C H 0.3820 -0.3631 0.5224 0.123 Uiso 0.60 1 calc PR A 1
O4B O 0.360(2) 0.024(3) 0.3959(16) 0.077(4) Uani 0.40 1 d PDU A 2
O5B O 0.448(4) -0.1729(16) 0.452(2) 0.064(6) Uani 0.40 1 d PD A 2
C18B C 0.325(4) -0.224(3) 0.441(2) 0.082(5) Uani 0.40 1 d PD A 2
H18C H 0.2529 -0.2175 0.4830 0.099 Uiso 0.40 1 calc PR A 2
H18D H 0.2919 -0.1743 0.3914 0.099 Uiso 0.40 1 calc PR A 2
C19B C 0.362(3) -0.357(2) 0.4396(18) 0.082(5) Uani 0.40 1 d PD A 2
H19D H 0.2811 -0.3957 0.4387 0.123 Uiso 0.40 1 calc PR A 2
H19E H 0.4042 -0.4036 0.4858 0.123 Uiso 0.40 1 calc PR A 2
H19F H 0.4240 -0.3621 0.3937 0.123 Uiso 0.40 1 calc PR A 2
Cl3 Cl 1.1901(2) 0.59985(19) 0.04318(13) 0.0219(6) Uani 1 1 d . . .
Cl4 Cl 0.8279(3) 1.1463(2) 0.25210(15) 0.0327(7) Uani 1 1 d . . .
C20 C 1.0480(10) 0.7946(8) 0.1067(5) 0.0167(8) Uani 1 1 d . . .
C21 C 0.9718(10) 0.9517(8) 0.1910(5) 0.0179(9) Uani 1 1 d . . .
C22 C 1.1524(10) 0.7582(8) 0.0513(5) 0.0181(9) Uani 1 1 d . . .
C23 C 1.0522(10) 0.9204(8) 0.1207(5) 0.0155(8) Uani 1 1 d . . .
C24 C 0.9542(10) 1.0837(8) 0.1911(5) 0.0218(9) Uani 1 1 d . . .
C25 C 1.2383(10) 0.8465(8) 0.0026(5) 0.018(2) Uani 1 1 d . . .
H25 H 1.3020 0.8212 -0.0359 0.021 Uiso 1 1 calc R . .
C26 C 1.1361(11) 1.0100(8) 0.0728(5) 0.0180(8) Uani 1 1 d . . .
C27 C 1.0307(10) 1.1752(9) 0.1370(5) 0.0230(9) Uani 1 1 d . . .
H27 H 1.0164 1.2623 0.1386 0.028 Uiso 1 1 calc R . .
C28 C 1.2279(10) 0.9726(8) 0.0119(5) 0.0184(9) Uani 1 1 d . . .
C29 C 1.1280(10) 1.1362(8) 0.0808(5) 0.0199(9) Uani 1 1 d . . .
C30 C 1.3251(11) 1.0612(8) -0.0363(6) 0.022(2) Uani 1 1 d . . .
C31 C 1.2178(11) 1.2290(9) 0.0326(5) 0.0244(9) Uani 1 1 d . . .
N3 N 1.3201(9) 1.1820(7) -0.0212(4) 0.0230(9) Uani 1 1 d . . .
O6 O 1.4090(7) 1.0319(6) -0.0877(4) 0.0306(19) Uani 1 1 d . . .
O7 O 1.2130(8) 1.3392(6) 0.0370(4) 0.041(2) Uani 1 1 d . . .
C32 C 1.4134(11) 1.2709(8) -0.0693(5) 0.022(2) Uani 1 1 d . . .
H32A H 1.5034 1.2228 -0.0748 0.026 Uiso 1 1 calc R . .
H32B H 1.4198 1.3372 -0.0426 0.026 Uiso 1 1 calc R . .
C33 C 1.3729(9) 1.3359(8) -0.1482(5) 0.022(2) Uani 1 1 d . . .
O8 O 1.2562(7) 1.3330(5) -0.1640(3) 0.0350(15) Uani 1 1 d . . .
N4 N 1.4687(8) 1.4000(6) -0.2000(4) 0.0345(18) Uani 1 1 d . . .
H4 H 1.5444 1.4063 -0.1846 0.041 Uiso 1 1 calc R . .
C34 C 1.4459(10) 1.4581(8) -0.2810(5) 0.040(2) Uani 1 1 d . . .
H34 H 1.3618 1.5188 -0.2814 0.048 Uiso 1 1 calc R . .
C35 C 1.5609(11) 1.5368(9) -0.3220(5) 0.058(3) Uani 1 1 d . . .
H35A H 1.5590 1.6092 -0.2997 0.086 Uiso 1 1 calc R . .
H35B H 1.5507 1.5689 -0.3770 0.086 Uiso 1 1 calc R . .
H35C H 1.6464 1.4824 -0.3156 0.086 Uiso 1 1 calc R . .
C36 C 1.4273(11) 1.3592(10) -0.3241(5) 0.042(2) Uani 1 1 d . . .
O9 O 1.3759(8) 1.3862(6) -0.3836(4) 0.068(2) Uani 1 1 d . . .
O10 O 1.4883(7) 1.2415(6) -0.2934(3) 0.0489(16) Uani 1 1 d . . .
C37 C 1.4750(11) 1.1367(8) -0.3285(5) 0.054(3) Uani 1 1 d . . .
H37A H 1.5205 1.1531 -0.3818 0.065 Uiso 1 1 calc R . .
H37B H 1.3795 1.1303 -0.3299 0.065 Uiso 1 1 calc R . .
C38 C 1.5403(13) 1.0126(9) -0.2781(6) 0.060(4) Uani 1 1 d . . .
H38A H 1.6343 1.0208 -0.2767 0.090 Uiso 1 1 calc R . .
H38B H 1.5347 0.9408 -0.2996 0.090 Uiso 1 1 calc R . .
H38C H 1.4935 0.9971 -0.2258 0.090 Uiso 1 1 calc R . .
Cl5 Cl 0.5167(2) 0.6180(2) -0.10183(12) 0.0241(6) Uani 1 1 d . . .
Cl6 Cl 0.5872(3) 0.9144(2) 0.24815(12) 0.0236(6) Uani 1 1 d . . .
C41 C 0.5677(10) 0.7021(8) 0.0223(5) 0.0169(8) Uani 1 1 d . . .
C42 C 0.5465(10) 0.8278(8) 0.1223(5) 0.0177(8) Uani 1 1 d . . .
C43 C 0.5933(10) 0.7131(8) -0.0598(5) 0.0197(9) Uani 1 1 d . . .
C44 C 0.5998(10) 0.8110(8) 0.0474(5) 0.0176(8) Uani 1 1 d . . .
C45 C 0.6045(10) 0.9136(8) 0.1505(5) 0.0190(9) Uani 1 1 d . . .
C46 C 0.6713(9) 0.8030(7) -0.1102(5) 0.016(2) Uani 1 1 d . . .
H46 H 0.6916 0.8027 -0.1629 0.019 Uiso 1 1 calc R . .
C47 C 0.6809(10) 0.9019(8) -0.0056(5) 0.0183(8) Uani 1 1 d . . .
C48 C 0.6935(10) 0.9994(8) 0.1008(5) 0.0197(9) Uani 1 1 d . . .
H48 H 0.7297 1.0578 0.1201 0.024 Uiso 1 1 calc R . .
C49 C 0.7186(11) 0.8924(9) -0.0828(5) 0.0221(10) Uani 1 1 d . . .
C50 C 0.7263(10) 0.9965(8) 0.0240(5) 0.0180(8) Uani 1 1 d . . .
C51 C 0.8136(10) 0.9817(8) -0.1361(5) 0.019(2) Uani 1 1 d . . .
C52 C 0.8234(11) 1.0853(9) -0.0274(5) 0.0226(9) Uani 1 1 d . . .
N11 N 0.8602(9) 1.0743(7) -0.1050(4) 0.0211(19) Uani 1 1 d . . .
O11 O 0.8519(7) 0.9777(6) -0.2032(3) 0.041(2) Uani 1 1 d . . .
O12 O 0.8694(7) 1.1645(5) -0.0052(3) 0.0235(17) Uani 1 1 d . . .
C53 C 0.9455(10) 1.1677(7) -0.1543(5) 0.020(2) Uani 1 1 d . . .
H53A H 0.9673 1.1496 -0.2054 0.024 Uiso 1 1 calc R . .
H53B H 1.0304 1.1576 -0.1318 0.024 Uiso 1 1 calc R . .
C54 C 0.8804(12) 1.3074(10) -0.1645(5) 0.024(2) Uani 1 1 d . . .
O13 O 0.7553(8) 1.3303(6) -0.1644(4) 0.0331(18) Uani 1 1 d . . .
N12 N 0.9605(9) 1.3950(7) -0.1714(4) 0.024(2) Uani 1 1 d . . .
H12 H 1.0467 1.3713 -0.1708 0.028 Uiso 1 1 calc R . .
C55 C 0.9096(13) 1.5337(9) -0.1801(6) 0.0353(12) Uani 1 1 d . . .
H55 H 0.8263 1.5395 -0.1436 0.042 Uiso 1 1 calc R . .
C56 C 1.0173(13) 1.5998(10) -0.1567(6) 0.048(2) Uani 1 1 d . . .
H56A H 1.0395 1.5528 -0.1051 0.072 Uiso 1 1 calc R . .
H56B H 0.9818 1.6883 -0.1568 0.072 Uiso 1 1 calc R . .
H56C H 1.0980 1.5995 -0.1937 0.072 Uiso 1 1 calc R . .
C57 C 0.8762(13) 1.6070(9) -0.2639(6) 0.041(3) Uani 1 1 d . . .
O14 O 0.7989(6) 1.7039(5) -0.2747(3) 0.0450(16) Uani 1 1 d . . .
O15 O 0.9496(6) 1.5520(5) -0.3166(3) 0.0415(15) Uani 1 1 d . . .
C58 C 0.9381(11) 1.6232(8) -0.3979(4) 0.053(3) Uani 1 1 d . . .
H58A H 0.9778 1.7047 -0.4104 0.063 Uiso 1 1 calc R . .
H58B H 0.8431 1.6425 -0.4076 0.063 Uiso 1 1 calc R . .
C59 C 1.0140(14) 1.5357(12) -0.4456(6) 0.085(5) Uani 1 1 d . . .
H59A H 1.1040 1.5079 -0.4300 0.128 Uiso 1 1 calc R . .
H59B H 1.0205 1.5819 -0.5002 0.128 Uiso 1 1 calc R . .
H59C H 0.9667 1.4606 -0.4376 0.128 Uiso 1 1 calc R . .
Cl7 Cl 0.2936(2) 0.94496(19) 0.22757(13) 0.0214(6) Uani 1 1 d . . .
Cl8 Cl 0.6632(3) 0.3997(2) 0.02168(13) 0.0250(6) Uani 1 1 d . . .
C60 C 0.4360(10) 0.7502(8) 0.1661(5) 0.0167(8) Uani 1 1 d . . .
C61 C 0.5118(10) 0.5969(8) 0.0836(5) 0.0179(9) Uani 1 1 d . . .
C62 C 0.3318(10) 0.7851(8) 0.2203(5) 0.0181(9) Uani 1 1 d . . .
C63 C 0.4345(10) 0.6273(8) 0.1496(5) 0.0155(8) Uani 1 1 d . . .
C64 C 0.5352(11) 0.4634(8) 0.0826(5) 0.0218(9) Uani 1 1 d . . .
C65 C 0.2468(10) 0.6970(8) 0.2661(5) 0.020(2) Uani 1 1 d . . .
H65 H 0.1796 0.7239 0.3025 0.024 Uiso 1 1 calc R . .
C66 C 0.3539(11) 0.5364(8) 0.2020(5) 0.0180(8) Uani 1 1 d . . .
C67 C 0.4591(10) 0.3708(9) 0.1351(5) 0.0230(9) Uani 1 1 d . . .
H67 H 0.4724 0.2847 0.1315 0.028 Uiso 1 1 calc R . .
C68 C 0.2571(10) 0.5734(8) 0.2603(5) 0.0184(9) Uani 1 1 d . . .
C69 C 0.3645(10) 0.4064(8) 0.1920(5) 0.0199(9) Uani 1 1 d . . .
C70 C 0.1670(11) 0.4787(9) 0.3119(5) 0.022(2) Uani 1 1 d . . .
C71 C 0.2753(11) 0.3110(9) 0.2437(6) 0.0244(9) Uani 1 1 d . . .
N13 N 0.1838(9) 0.3540(7) 0.3013(4) 0.0230(9) Uani 1 1 d . . .
O16 O 0.0779(7) 0.5100(6) 0.3605(4) 0.032(2) Uani 1 1 d . . .
O17 O 0.2779(8) 0.2017(6) 0.2348(4) 0.040(2) Uani 1 1 d . . .
C72 C 0.0945(12) 0.2633(9) 0.3539(6) 0.033(3) Uani 1 1 d . . .
H72A H 0.1114 0.1802 0.3402 0.039 Uiso 1 1 calc R . .
H72B H 0.0000 0.2979 0.3478 0.039 Uiso 1 1 calc R . .
C73 C 0.1197(11) 0.2424(7) 0.4401(5) 0.025(2) Uani 1 1 d . . .
O18 O 0.2265(7) 0.2540(6) 0.4594(3) 0.0425(17) Uani 1 1 d . . .
N14 N 0.0088(8) 0.2072(6) 0.4900(4) 0.0362(18) Uani 1 1 d . . .
H14 H -0.0652 0.2042 0.4716 0.043 Uiso 1 1 calc R . .
C74 C 0.0115(10) 0.1738(10) 0.5748(5) 0.045(3) Uani 1 1 d . . .
H74 H 0.0639 0.2338 0.5879 0.053 Uiso 1 1 calc R . .
C75 C -0.1356(10) 0.1899(10) 0.6131(5) 0.066(3) Uani 1 1 d . . .
H75A H -0.1796 0.2743 0.5885 0.098 Uiso 1 1 calc R . .
H75B H -0.1359 0.1824 0.6680 0.098 Uiso 1 1 calc R . .
H75C H -0.1838 0.1230 0.6067 0.098 Uiso 1 1 calc R . .
C76 C 0.0775(11) 0.0351(8) 0.6029(6) 0.046(3) Uani 1 1 d . . .
O19 O 0.0821(8) -0.0480(6) 0.5715(4) 0.074(2) Uani 1 1 d . . .
O20 O 0.1257(6) 0.0203(5) 0.6719(3) 0.0460(16) Uani 1 1 d . . .
C77 C 0.1818(11) -0.1115(8) 0.7100(5) 0.057(3) Uani 1 1 d . . .
H77A H 0.2660 -0.1366 0.6799 0.068 Uiso 1 1 calc R . .
H77B H 0.1177 -0.1728 0.7130 0.068 Uiso 1 1 calc R . .
C78 C 0.2083(11) -0.1143(10) 0.7896(6) 0.059(3) Uani 1 1 d . . .
H78A H 0.2520 -0.0393 0.7874 0.089 Uiso 1 1 calc R . .
H78B H 0.2666 -0.1925 0.8100 0.089 Uiso 1 1 calc R . .
H78C H 0.1235 -0.1130 0.8231 0.089 Uiso 1 1 calc R . .

loop_
_atom_site_aniso_label
_atom_site_aniso_U_11
_atom_site_aniso_U_22
_atom_site_aniso_U_33
_atom_site_aniso_U_23
_atom_site_aniso_U_13
_atom_site_aniso_U_12
Cl1 0.040(2) 0.0419(15) 0.0283(14) -0.0206(13) -0.0028(14) -0.0121(14)
Cl2 0.0219(16) 0.0275(13) 0.0225(13) -0.0095(11) -0.0059(11) -0.0037(11)
C1 0.014(2) 0.0145(18) 0.0222(19) -0.0056(16) -0.0022(16) -0.0013(16)
C2 0.019(2) 0.0143(18) 0.0206(19) -0.0067(16) -0.0024(17) 0.0013(16)
C3 0.020(2) 0.0169(19) 0.024(2) -0.0113(17) -0.0003(18) -0.0010(17)
C4 0.018(2) 0.0148(18) 0.0197(19) -0.0034(16) -0.0058(17) 0.0012(16)
C5 0.023(2) 0.0173(19) 0.0181(19) -0.0072(17) -0.0016(17) -0.0019(17)
C6 0.020(6) 0.037(6) 0.024(5) -0.018(5) -0.010(5) 0.006(5)
C7 0.019(2) 0.0143(18) 0.0191(19) -0.0022(16) -0.0046(17) 0.0032(16)
C8 0.020(2) 0.0157(19) 0.027(2) -0.0086(18) -0.0094(18) -0.0001(16)
C9 0.024(3) 0.019(2) 0.021(2) -0.0028(18) 0.0021(18) -0.0039(18)
C10 0.016(2) 0.0148(18) 0.021(2) -0.0001(17) -0.0032(17) -0.0013(16)
C11 0.024(6) 0.019(5) 0.030(6) 0.006(4) -0.002(4) -0.001(4)
C12 0.022(2) 0.019(2) 0.026(2) -0.0043(18) -0.0074(19) 0.0025(18)
N1 0.024(5) 0.023(4) 0.030(5) -0.005(4) -0.002(4) -0.007(4)
O1 0.052(5) 0.046(4) 0.019(3) -0.005(3) 0.005(3) -0.022(3)
O2 0.034(5) 0.021(4) 0.032(4) -0.008(3) 0.002(3) -0.004(3)
C13 0.049(8) 0.045(7) 0.021(5) -0.014(5) 0.015(5) -0.016(6)
C14 0.039(9) 0.027(6) 0.025(6) -0.010(5) -0.003(6) -0.003(6)
O3 0.031(5) 0.045(4) 0.040(4) -0.002(4) -0.007(4) -0.002(4)
N2 0.036(7) 0.034(5) 0.053(6) -0.006(5) 0.019(5) -0.012(5)
C15 0.039(3) 0.026(2) 0.040(3) -0.012(2) 0.005(2) -0.003(2)
C16 0.069(7) 0.045(5) 0.030(4) -0.009(4) -0.003(4) -0.011(5)
C17 0.048(8) 0.027(6) 0.085(8) -0.022(6) -0.002(7) 0.003(5)
O4A 0.074(7) 0.073(5) 0.095(8) -0.033(6) -0.016(6) -0.020(5)
O5A 0.093(15) 0.040(4) 0.057(15) -0.003(5) -0.009(11) -0.023(5)
C18A 0.092(14) 0.088(9) 0.067(10) 0.010(7) -0.031(9) -0.045(9)
C19A 0.092(14) 0.088(9) 0.067(10) 0.010(7) -0.031(9) -0.045(9)
O4B 0.074(7) 0.073(5) 0.095(8) -0.033(6) -0.016(6) -0.020(5)
O5B 0.093(15) 0.040(4) 0.057(15) -0.003(5) -0.009(11) -0.023(5)
C18B 0.092(14) 0.088(9) 0.067(10) 0.010(7) -0.031(9) -0.045(9)
C19B 0.092(14) 0.088(9) 0.067(10) 0.010(7) -0.031(9) -0.045(9)
Cl3 0.0267(17) 0.0153(12) 0.0251(13) -0.0093(11) -0.0046(12) 0.0025(11)
Cl4 0.0286(18) 0.0291(14) 0.0446(16) -0.0206(14) 0.0032(14) -0.0033(12)
C20 0.018(2) 0.0166(18) 0.0155(18) -0.0023(16) -0.0065(16) -0.0001(16)
C21 0.018(2) 0.018(2) 0.021(2) -0.0095(17) -0.0058(17) -0.0034(17)
C22 0.018(2) 0.0130(18) 0.025(2) -0.0058(17) -0.0064(18) -0.0042(16)
C23 0.019(2) 0.0137(18) 0.0158(19) -0.0053(16) -0.0062(17) -0.0021(16)
C24 0.023(2) 0.024(2) 0.020(2) -0.0095(18) -0.0040(18) -0.0013(18)
C25 0.017(6) 0.024(5) 0.009(4) 0.003(4) 0.002(4) -0.011(4)
C26 0.019(2) 0.0167(18) 0.0205(19) -0.0066(16) -0.0088(17) 0.0016(16)
C27 0.024(2) 0.0176(19) 0.031(2) -0.0100(19) -0.0101(19) 0.0018(17)
C28 0.019(2) 0.0173(19) 0.0195(19) -0.0050(17) -0.0061(17) 0.0007(16)
C29 0.024(2) 0.0161(19) 0.0216(19) -0.0053(17) -0.0028(18) -0.0062(17)
C30 0.022(7) 0.017(5) 0.028(6) -0.005(5) -0.003(5) -0.006(5)
C31 0.028(3) 0.021(2) 0.026(2) -0.0079(18) -0.0046(19) -0.0031(18)
N3 0.027(2) 0.0177(17) 0.0250(19) -0.0039(15) -0.0019(17) -0.0088(16)
O6 0.025(5) 0.026(4) 0.039(4) -0.009(4) 0.007(4) -0.007(3)
O7 0.064(7) 0.011(4) 0.043(5) -0.009(3) 0.014(4) -0.007(4)
C32 0.027(6) 0.026(5) 0.016(4) -0.008(4) 0.000(4) -0.011(4)
C33 0.017(5) 0.026(5) 0.025(5) -0.011(4) -0.008(4) 0.004(4)
O8 0.020(4) 0.048(4) 0.028(3) 0.003(3) -0.006(3) 0.003(3)
N4 0.036(5) 0.044(4) 0.024(4) -0.001(3) -0.004(3) -0.019(4)
C34 0.056(7) 0.028(5) 0.029(5) 0.004(4) 0.006(5) -0.015(5)
C35 0.071(8) 0.070(6) 0.029(5) 0.001(5) 0.002(5) -0.034(6)
C36 0.038(7) 0.052(6) 0.030(5) 0.000(5) -0.002(5) -0.011(5)
O9 0.087(6) 0.073(5) 0.048(4) -0.002(4) -0.038(4) -0.012(4)
O10 0.067(5) 0.046(4) 0.038(3) -0.014(3) -0.015(3) -0.005(3)
C37 0.078(8) 0.050(6) 0.039(5) -0.014(5) -0.012(5) -0.011(5)
C38 0.083(10) 0.047(6) 0.046(6) -0.009(5) -0.012(6) 0.001(6)
Cl5 0.0246(17) 0.0288(13) 0.0245(13) -0.0132(12) -0.0019(12) -0.0095(12)
Cl6 0.0303(17) 0.0252(13) 0.0190(13) -0.0116(11) -0.0006(12) -0.0061(11)
C41 0.014(2) 0.0145(18) 0.0222(19) -0.0056(16) -0.0022(16) -0.0013(16)
C42 0.019(2) 0.0143(18) 0.0206(19) -0.0067(16) -0.0024(17) 0.0013(16)
C43 0.020(2) 0.0169(19) 0.024(2) -0.0113(17) -0.0003(18) -0.0010(17)
C44 0.018(2) 0.0148(18) 0.0197(19) -0.0034(16) -0.0058(17) 0.0012(16)
C45 0.023(2) 0.0173(19) 0.0181(19) -0.0072(17) -0.0016(17) -0.0019(17)
C46 0.015(5) 0.012(4) 0.015(5) 0.002(4) 0.003(4) 0.004(4)
C47 0.019(2) 0.0143(18) 0.0191(19) -0.0022(16) -0.0046(17) 0.0032(16)
C48 0.020(2) 0.0157(19) 0.027(2) -0.0086(18) -0.0094(18) -0.0001(16)
C49 0.024(3) 0.019(2) 0.021(2) -0.0028(18) 0.0021(18) -0.0039(18)
C50 0.016(2) 0.0148(18) 0.021(2) -0.0001(17) -0.0032(17) -0.0013(16)
C51 0.018(5) 0.018(4) 0.020(5) -0.007(4) -0.001(4) -0.001(4)
C52 0.022(2) 0.019(2) 0.026(2) -0.0043(18) -0.0074(19) 0.0025(18)
N11 0.027(5) 0.018(4) 0.017(4) -0.006(3) 0.006(4) -0.008(3)
O11 0.063(5) 0.039(4) 0.024(3) -0.015(3) 0.012(3) -0.020(3)
O12 0.025(4) 0.023(3) 0.024(4) 0.000(3) -0.006(3) -0.015(3)
C53 0.016(6) 0.012(4) 0.030(5) 0.001(4) -0.004(4) -0.006(4)
C54 0.020(7) 0.035(6) 0.013(5) 0.002(5) 0.001(5) -0.009(5)
O13 0.026(5) 0.025(3) 0.044(4) 0.001(3) -0.006(4) -0.003(3)
N12 0.020(6) 0.021(4) 0.028(4) -0.002(4) -0.005(4) -0.003(4)
C55 0.039(3) 0.026(2) 0.040(3) -0.012(2) 0.005(2) -0.003(2)
C56 0.069(7) 0.045(5) 0.030(4) -0.009(4) -0.003(4) -0.011(5)
C57 0.065(8) 0.021(5) 0.038(6) -0.014(5) -0.003(6) -0.001(5)
O14 0.051(4) 0.026(3) 0.055(4) -0.015(3) -0.015(3) 0.020(3)
O15 0.056(4) 0.038(3) 0.025(3) -0.007(3) -0.003(3) 0.007(3)
C58 0.070(8) 0.050(5) 0.033(5) -0.008(5) -0.005(5) 0.004(5)
C59 0.097(12) 0.121(11) 0.035(6) -0.037(7) -0.009(7) 0.032(9)
Cl7 0.0210(16) 0.0172(12) 0.0286(13) -0.0112(11) -0.0011(12) -0.0026(10)
Cl8 0.0244(17) 0.0204(13) 0.0326(14) -0.0155(12) 0.0041(12) -0.0012(11)
C60 0.018(2) 0.0166(18) 0.0155(18) -0.0023(16) -0.0065(16) -0.0001(16)
C61 0.018(2) 0.018(2) 0.021(2) -0.0095(17) -0.0058(17) -0.0034(17)
C62 0.018(2) 0.0130(18) 0.025(2) -0.0058(17) -0.0064(18) -0.0042(16)
C63 0.019(2) 0.0137(18) 0.0158(19) -0.0053(16) -0.0062(17) -0.0021(16)
C64 0.023(2) 0.024(2) 0.020(2) -0.0095(18) -0.0040(18) -0.0013(18)
C65 0.023(7) 0.019(5) 0.021(5) -0.015(4) -0.005(4) 0.009(4)
C66 0.019(2) 0.0167(18) 0.0205(19) -0.0066(16) -0.0088(17) 0.0016(16)
C67 0.024(2) 0.0176(19) 0.031(2) -0.0100(19) -0.0101(19) 0.0018(17)
C68 0.019(2) 0.0173(19) 0.0195(19) -0.0050(17) -0.0061(17) 0.0007(16)
C69 0.024(2) 0.0161(19) 0.0216(19) -0.0053(17) -0.0028(18) -0.0062(17)
C70 0.020(7) 0.027(6) 0.017(5) -0.001(5) -0.006(5) 0.000(5)
C71 0.028(3) 0.021(2) 0.026(2) -0.0079(18) -0.0046(19) -0.0031(18)
N13 0.027(2) 0.0177(17) 0.0250(19) -0.0039(15) -0.0019(17) -0.0088(16)
O16 0.034(6) 0.030(4) 0.028(4) -0.006(4) 0.006(4) -0.006(4)
O17 0.053(6) 0.023(4) 0.048(5) -0.019(4) 0.009(4) -0.015(4)
C72 0.038(7) 0.020(5) 0.038(6) -0.004(5) 0.004(5) -0.011(5)
C73 0.044(7) 0.013(4) 0.015(4) -0.001(3) -0.006(4) 0.001(4)
O18 0.034(4) 0.059(4) 0.034(4) -0.008(3) -0.007(3) -0.006(3)
N14 0.034(5) 0.045(5) 0.024(4) 0.006(3) -0.005(3) -0.014(4)
C74 0.046(7) 0.058(7) 0.027(5) 0.002(5) -0.006(5) -0.017(5)
C75 0.052(7) 0.100(8) 0.031(5) 0.002(5) 0.011(5) -0.012(6)
C76 0.061(7) 0.028(5) 0.038(6) 0.011(5) -0.003(5) -0.010(5)
O19 0.120(7) 0.049(4) 0.061(4) -0.015(4) -0.034(4) -0.003(4)
O20 0.056(4) 0.036(3) 0.038(3) 0.008(3) -0.006(3) -0.013(3)
C77 0.066(8) 0.054(6) 0.037(5) 0.008(5) -0.010(5) 0.002(5)
C78 0.051(8) 0.064(7) 0.055(6) 0.007(5) -0.023(6) -0.008(5)

loop_
_atom_type_symbol
_atom_type_description
_atom_type_scat_dispersion_real
_atom_type_scat_dispersion_imag
_atom_type_scat_source
C C 0.0033 0.0016 'International Tables Vol C Tables 4.2.6.8 and 6.1.1.4'
H H 0.0000 0.0000 'International Tables Vol C Tables 4.2.6.8 and 6.1.1.4'
Cl Cl 0.1484 0.1585 'International Tables Vol C Tables 4.2.6.8 and 6.1.1.4'
N N 0.0061 0.0033 'International Tables Vol C Tables 4.2.6.8 and 6.1.1.4'
O O 0.0106 0.0060 'International Tables Vol C Tables 4.2.6.8 and 6.1.1.4'

loop_
_geom_angle_atom_site_label_1
_geom_angle_atom_site_label_2
_geom_angle_atom_site_label_3
_geom_angle
C3 C1 C4 116.7(8)
C3 C1 C21 126.1(8)
C4 C1 C21 117.1(8)
C5 C2 C20 128.0(8)
C5 C2 C4 114.9(8)
C20 C2 C4 117.1(8)
C1 C3 C6 121.4(8)
C1 C3 Cl1 123.6(7)
C6 C3 Cl1 114.8(7)
C7 C4 C1 120.0(8)
C7 C4 C2 119.3(8)
C1 C4 C2 120.7(8)
C8 C5 C2 123.0(8)
C8 C5 Cl2 116.7(7)
C2 C5 Cl2 119.9(7)
C9 C6 C3 121.9(8)
C4 C7 C10 121.7(8)
C4 C7 C9 121.0(8)
C10 C7 C9 117.3(8)
C5 C8 C10 121.9(8)
C6 C9 C7 116.4(8)
C6 C9 C11 120.5(9)
C7 C9 C11 122.7(8)
C8 C10 C7 118.1(8)
C8 C10 C12 120.1(8)
C7 C10 C12 121.7(8)
O1 C11 N1 120.9(9)
O1 C11 C9 123.7(9)
N1 C11 C9 115.2(9)
O2 C12 N1 119.5(9)
O2 C12 C10 123.7(9)
N1 C12 C10 116.8(9)
C12 N1 C11 125.0(8)
C12 N1 C13 115.6(8)
C11 N1 C13 119.3(8)
N1 C13 C14 108.8(8)
O3 C14 N2 122.1(10)
O3 C14 C13 125.1(10)
N2 C14 C13 112.7(10)
C14 N2 C15 121.4(10)
N2 C15 C16 113.6(8)
N2 C15 C17 110.5(10)
C16 C15 C17 109.6(10)
O5B C17 O4A 110(2)
O4A C17 O5A 123.9(19)
O5B C17 O4B 117(3)
O5A C17 O4B 121(2)
O5B C17 C15 124(2)
O4A C17 C15 124.4(14)
O5A C17 C15 111.6(15)
O4B C17 C15 119.3(19)
C17 O5A C18A 119(2)
C19A C18A O5A 107.6(17)
C17 O5B C18B 120(3)
C19B C18B O5B 108(2)
C22 C20 C2 125.9(8)
C22 C20 C23 115.5(8)
C2 C20 C23 118.6(8)
C24 C21 C1 127.6(8)
C24 C21 C23 115.5(8)
C1 C21 C23 116.8(7)
C25 C22 C20 122.3(8)
C25 C22 Cl3 115.2(7)
C20 C22 Cl3 122.4(7)
C26 C23 C20 122.1(8)
C26 C23 C21 118.7(7)
C20 C23 C21 119.1(8)
C21 C24 C27 122.1(8)
C21 C24 Cl4 122.1(7)
C27 C24 Cl4 115.7(6)
C28 C25 C22 119.6(8)
C29 C26 C23 121.8(8)
C29 C26 C28 119.4(9)
C23 C26 C28 118.8(7)
C29 C27 C24 120.2(8)
C25 C28 C26 120.6(8)
C25 C28 C30 118.7(8)
C26 C28 C30 120.3(8)
C26 C29 C27 119.1(8)
C26 C29 C31 122.1(8)
C27 C29 C31 118.8(8)
O6 C30 N3 119.6(8)
O6 C30 C28 122.8(8)
N3 C30 C28 117.6(8)
O7 C31 N3 119.3(9)
O7 C31 C29 124.2(9)
N3 C31 C29 116.5(8)
C30 N3 C31 123.4(8)
C30 N3 C32 118.0(8)
C31 N3 C32 118.2(7)
N3 C32 C33 113.7(8)
O8 C33 N4 123.4(8)
O8 C33 C32 121.0(8)
N4 C33 C32 115.6(8)
C33 N4 C34 121.0(7)
N4 C34 C35 109.2(8)
N4 C34 C36 113.3(7)
C35 C34 C36 111.4(7)
O9 C36 O10 123.2(9)
O9 C36 C34 124.2(9)
O10 C36 C34 112.2(9)
C36 O10 C37 117.5(7)
O10 C37 C38 106.7(7)
C43 C41 C61 128.2(8)
C43 C41 C44 115.6(8)
C61 C41 C44 116.2(8)
C45 C42 C44 117.6(9)
C45 C42 C60 124.8(8)
C44 C42 C60 117.6(8)
C46 C43 C41 122.8(8)
C46 C43 Cl5 116.6(7)
C41 C43 Cl5 120.5(7)
C42 C44 C47 120.9(8)
C42 C44 C41 120.3(9)
C47 C44 C41 118.8(8)
C42 C45 C48 121.1(8)
C42 C45 Cl6 123.9(7)
C48 C45 Cl6 114.8(7)
C49 C46 C43 119.6(8)
C49 C47 C44 119.9(8)
C49 C47 C50 122.6(9)
C44 C47 C50 117.4(8)
C50 C48 C45 119.7(8)
C46 C49 C47 121.4(9)
C46 C49 C51 119.2(8)
C47 C49 C51 119.3(8)
C48 C50 C47 121.4(9)
C48 C50 C52 119.2(8)
C47 C50 C52 119.2(8)
O11 C51 N11 119.9(8)
O11 C51 C49 122.8(8)
N11 C51 C49 117.3(7)
O12 C52 N11 120.1(9)
O12 C52 C50 122.6(9)
N11 C52 C50 117.3(8)
C52 N11 C51 124.2(8)
C52 N11 C53 115.6(7)
C51 N11 C53 120.1(7)
N11 C53 C54 113.2(8)
O13 C54 N12 124.4(10)
O13 C54 C53 118.6(9)
N12 C54 C53 117.0(10)
C54 N12 C55 122.4(10)
N12 C55 C56 108.4(10)
N12 C55 C57 113.7(7)
C56 C55 C57 109.6(9)
O14 C57 O15 127.9(9)
O14 C57 C55 120.7(9)
O15 C57 C55 111.2(9)
C57 O15 C58 115.3(7)
O15 C58 C59 105.5(7)
C62 C60 C63 116.6(9)
C62 C60 C42 127.0(8)
C63 C60 C42 116.4(8)
C63 C61 C64 117.3(8)
C63 C61 C41 118.4(7)
C64 C61 C41 124.3(8)
C65 C62 C60 121.6(8)
C65 C62 Cl7 116.6(7)
C60 C62 Cl7 121.6(7)
C61 C63 C66 120.5(7)
C61 C63 C60 121.1(8)
C66 C63 C60 118.4(8)
C67 C64 C61 121.3(8)
C67 C64 Cl8 114.5(6)
C61 C64 Cl8 124.2(7)
C68 C65 C62 122.4(8)
C68 C66 C63 121.0(7)
C68 C66 C69 119.7(8)
C63 C66 C69 119.1(8)
C69 C67 C64 120.1(8)
C65 C68 C66 118.0(8)
C65 C68 C70 121.5(8)
C66 C68 C70 120.4(8)
C67 C69 C66 119.5(8)
C67 C69 C71 120.3(8)
C66 C69 C71 120.2(8)
O16 C70 N13 120.7(9)
O16 C70 C68 121.7(8)
N13 C70 C68 117.6(8)
O17 C71 N13 121.4(9)
O17 C71 C69 121.8(9)
N13 C71 C69 116.8(8)
C70 N13 C71 125.3(8)
C70 N13 C72 115.9(8)
C71 N13 C72 118.8(7)
N13 C72 C73 110.5(8)
O18 C73 N14 124.8(8)
O18 C73 C72 123.7(9)
N14 C73 C72 111.5(9)
C73 N14 C74 121.3(8)
N14 C74 C76 109.9(8)
N14 C74 C75 107.8(8)
C76 C74 C75 111.1(8)
O19 C76 O20 124.9(9)
O19 C76 C74 125.6(10)
O20 C76 C74 109.5(8)
C76 O20 C77 116.0(7)
O20 C77 C78 108.7(7)

loop_
_geom_bond_atom_site_label_1
_geom_bond_atom_site_label_2
_geom_bond_distance
Cl1 C3 1.731(9)
Cl2 C5 1.739(9)
C1 C3 1.376(12)
C1 C4 1.427(11)
C1 C21 1.469(12)
C2 C5 1.419(12)
C2 C20 1.439(12)
C2 C4 1.459(11)
C3 C6 1.401(12)
C4 C7 1.392(12)
C5 C8 1.350(12)
C6 C9 1.389(12)
C7 C10 1.402(11)
C7 C9 1.432(12)
C8 C10 1.376(11)
C9 C11 1.443(12)
C10 C12 1.459(12)
C11 O1 1.211(10)
C11 N1 1.405(12)
C12 O2 1.228(11)
C12 N1 1.389(11)
N1 C13 1.486(12)
C13 C14 1.520(13)
C14 O3 1.230(13)
C14 N2 1.358(13)
N2 C15 1.451(11)
C15 C16 1.489(15)
C15 C17 1.496(16)
C17 O5B 1.272(17)
C17 O4A 1.278(16)
C17 O5A 1.288(14)
C17 O4B 1.291(19)
O5A C18A 1.484(16)
C18A C19A 1.41(2)
O5B C18B 1.48(2)
C18B C19B 1.42(2)
Cl3 C22 1.720(8)
Cl4 C24 1.717(9)
C20 C22 1.410(12)
C20 C23 1.443(11)
C21 C24 1.397(11)
C21 C23 1.473(11)
C22 C25 1.397(12)
C23 C26 1.388(12)
C24 C27 1.399(12)
C25 C28 1.391(10)
C26 C29 1.386(10)
C26 C28 1.415(11)
C27 C29 1.389(11)
C28 C30 1.469(12)
C29 C31 1.449(12)
C30 O6 1.217(10)
C30 N3 1.384(10)
C31 O7 1.197(9)
C31 N3 1.423(11)
N3 C32 1.444(11)
C32 C33 1.476(12)
C33 O8 1.245(10)
C33 N4 1.349(10)
N4 C34 1.444(10)
C34 C35 1.504(11)
C34 C36 1.514(11)
C36 O9 1.192(10)
C36 O10 1.322(11)
O10 C37 1.458(8)
C37 C38 1.502(13)
Cl5 C43 1.734(9)
Cl6 C45 1.725(9)
C41 C43 1.422(12)
C41 C61 1.450(12)
C41 C44 1.450(11)
C42 C45 1.389(12)
C42 C44 1.408(11)
C42 C60 1.475(12)
C43 C46 1.371(11)
C44 C47 1.415(12)
C45 C48 1.407(12)
C46 C49 1.357(11)
C47 C49 1.398(11)
C47 C50 1.419(11)
C48 C50 1.365(11)
C49 C51 1.489(12)
C50 C52 1.488(12)
C51 O11 1.209(9)
C51 N11 1.423(10)
C52 O12 1.201(10)
C52 N11 1.408(11)
N11 C53 1.430(10)
C53 C54 1.511(12)
C54 O13 1.235(12)
C54 N12 1.292(11)
N12 C55 1.468(11)
C55 C56 1.535(15)
C55 C57 1.544(15)
C57 O14 1.183(11)
C57 O15 1.316(10)
O15 C58 1.452(9)
C58 C59 1.484(12)
Cl7 C62 1.732(8)
Cl8 C64 1.731(9)
C60 C62 1.389(12)
C60 C63 1.427(11)
C61 C63 1.394(11)
C61 C64 1.418(11)
C62 C65 1.374(12)
C63 C66 1.406(12)
C64 C67 1.392(12)
C65 C68 1.343(10)
C66 C68 1.405(11)
C66 C69 1.437(10)
C67 C69 1.371(11)
C68 C70 1.482(12)
C69 C71 1.482(12)
C70 O16 1.219(10)
C70 N13 1.382(10)
C71 O17 1.219(9)
C71 N13 1.394(11)
N13 C72 1.458(11)
C72 C73 1.543(12)
C73 O18 1.202(11)
C73 N14 1.343(11)
N14 C74 1.458(11)
C74 C76 1.511(13)
C74 C75 1.527(12)
C76 O19 1.166(10)
C76 O20 1.349(11)
O20 C77 1.453(10)
C77 C78 1.472(12)

loop_
_geom_torsion_atom_site_label_1
_geom_torsion_atom_site_label_2
_geom_torsion_atom_site_label_3
_geom_torsion_atom_site_label_4
_geom_torsion
C3 C1 C21 C24 -30.5(16)
C5 C2 C20 C22 -32.2(16)
C43 C41 C61 C64 33.8(16)
C45 C42 C60 C62 31.6(15)
